data_4500305
loop_
_publ_author_name
'Seaton, Colin C.'
'Parkin, Andrew'

_publ_section_title
;
 Making Benzamide Cocrystals with Benzoic Acids: The Influence of Chemical
 Structure.
;
_journal_issue 5
_journal_name_full 'Crystal Growth &amp; Design'
_journal_page_first 1502
_journal_paper_doi 10.1021/cg101403j
_journal_volume 11
_journal_year 2011
_chemical_formula_moiety 'C7 H6 O2, C7 H7 N O'
_chemical_formula_sum 'C14 H13 N O4'
_chemical_formula_weight 259.25
_chemical_name_systematic
; 
 salicylic acid/benzamide co-crystal 
;
_space_group_IT_number 14
_symmetry_cell_setting monoclinic
_symmetry_space_group_name_Hall '-P 2ybc'
_symmetry_space_group_name_H-M 'P 1 21/c 1'
_atom_sites_solution_hydrogens geom
_atom_sites_solution_primary direct
_atom_sites_solution_secondary difmap
_audit_creation_method SHELXL-97
_cell_angle_alpha 90.00
_cell_angle_beta 91.294(9)
_cell_angle_gamma 90.00
_cell_formula_units_Z 4
_cell_length_a 5.3419(5)
_cell_length_b 9.5609(8)
_cell_length_c 23.528(3)
_cell_measurement_reflns_used 2085
_cell_measurement_temperature 100(2)
_cell_measurement_theta_max 28.4460
_cell_measurement_theta_min 2.7399
_cell_volume 1201.3(2)
_computing_cell_refinement
;
CrysAlisPro, Oxford Diffraction Ltd.,
Version 1.171.33.31 (release 08-01-2009 CrysAlis171 .NET)
(compiled Jan  8 2009,16:24:04)
;
_computing_data_collection
;
CrysAlisPro, Oxford Diffraction Ltd.,
Version 1.171.33.31 (release 08-01-2009 CrysAlis171 .NET)
(compiled Jan  8 2009,16:24:04)
;
_computing_data_reduction
;
CrysAlisPro, Oxford Diffraction Ltd.,
Version 1.171.33.31 (release 08-01-2009 CrysAlis171 .NET)
(compiled Jan  8 2009,16:24:04)
;
_computing_molecular_graphics Crystalmaker
_computing_structure_refinement 'SHELXL-97 (Sheldrick, 1997)'
_computing_structure_solution 'SHELXS-97 (Sheldrick, 1990)'
_diffrn_ambient_temperature 100(2)
_diffrn_detector_area_resol_mean 8.3367
_diffrn_measured_fraction_theta_full 0.991
_diffrn_measured_fraction_theta_max 0.892
_diffrn_measurement_details
;
  1 omega  -61.00   54.00   1.0000   20.0000
omega____ theta____ kappa____ phi______ frames
    -      -21.2308   77.0000  180.0000 115

  2 omega   -9.00  109.00   1.0000   20.0000
omega____ theta____ kappa____ phi______ frames
    -       22.6371   77.0000   60.0000 118

  3 omega   -8.00  109.00   1.0000   20.0000
omega____ theta____ kappa____ phi______ frames
    -       22.6371   77.0000  300.0000 117

;
_diffrn_measurement_device_type
;
'Goniometer KM4/Xcalibur, detector: Sapphire2 (large Be window)'
;
_diffrn_measurement_method '\w scans'
_diffrn_orient_matrix_UB_11 0.0685740471
_diffrn_orient_matrix_UB_12 -0.0452662702
_diffrn_orient_matrix_UB_13 0.0182981968
_diffrn_orient_matrix_UB_21 0.1084196771
_diffrn_orient_matrix_UB_22 0.0108857941
_diffrn_orient_matrix_UB_23 -0.0162137336
_diffrn_orient_matrix_UB_31 0.0331959622
_diffrn_orient_matrix_UB_32 0.0574947794
_diffrn_orient_matrix_UB_33 0.0176184760
_diffrn_radiation_monochromator graphite
_diffrn_radiation_source 'Enhance (Mo) X-ray Source'
_diffrn_radiation_type MoK\a
_diffrn_radiation_wavelength 0.71073
_diffrn_reflns_av_R_equivalents 0.0564
_diffrn_reflns_av_sigmaI/netI 0.0976
_diffrn_reflns_limit_h_max 5
_diffrn_reflns_limit_h_min -6
_diffrn_reflns_limit_k_max 12
_diffrn_reflns_limit_k_min -11
_diffrn_reflns_limit_l_max 22
_diffrn_reflns_limit_l_min -29
_diffrn_reflns_number 7148
_diffrn_reflns_theta_full 27.00
_diffrn_reflns_theta_max 28.50
_diffrn_reflns_theta_min 2.75
_exptl_absorpt_coefficient_mu 0.106
_exptl_absorpt_correction_T_max 1.00000
_exptl_absorpt_correction_T_min 0.73281
_exptl_absorpt_correction_type multi-scan
_exptl_absorpt_process_details
;
CrysAlis RED, Oxford Diffraction Ltd.,
Version 1.171.33.31 (release 08-01-2009 CrysAlis171 .NET)
(compiled Jan  8 2009,16:24:04)
Empirical absorption correction using spherical harmonics,
 implemented in SCALE3 ABSPACK scaling algorithm.
;
_exptl_crystal_colour Colourless
_exptl_crystal_density_diffrn 1.433
_exptl_crystal_density_method 'not measured'
_exptl_crystal_description Plate
_exptl_crystal_F_000 544
_exptl_crystal_size_max 0.7
_exptl_crystal_size_mid 0.5
_exptl_crystal_size_min 0.1
_refine_diff_density_max 0.375
_refine_diff_density_min -0.281
_refine_diff_density_rms 0.075
_refine_ls_extinction_method none
_refine_ls_goodness_of_fit_ref 0.936
_refine_ls_hydrogen_treatment constr
_refine_ls_matrix_type full
_refine_ls_number_parameters 174
_refine_ls_number_reflns 2714
_refine_ls_number_restraints 0
_refine_ls_restrained_S_all 0.936
_refine_ls_R_factor_all 0.1166
_refine_ls_R_factor_gt 0.0668
_refine_ls_shift/su_max 0.005
_refine_ls_shift/su_mean 0.001
_refine_ls_structure_factor_coef Fsqd
_refine_ls_weighting_details 'calc w=1/[\s^2^(Fo^2^)+(0.0827P)^2^+0.0000P] where P=(Fo^2^+2Fc^2^)/3'
_refine_ls_weighting_scheme calc
_refine_ls_wR_factor_gt 0.1411
_refine_ls_wR_factor_ref 0.1554
_reflns_number_gt 1566
_reflns_number_total 2714
_reflns_threshold_expression >2sigma(I)
_cod_data_source_file cg101403j_si_002.cif
_cod_data_source_block sa_bza
_cod_original_cell_volume 1201.4(2)
_cod_database_code 4500305

loop_
_symmetry_equiv_pos_as_xyz
'x, y, z'
'-x, y+1/2, -z+1/2'
'-x, -y, -z'
'x, -y-1/2, z-1/2'

loop_
_atom_site_label
_atom_site_type_symbol
_atom_site_fract_x
_atom_site_fract_y
_atom_site_fract_z
_atom_site_U_iso_or_equiv
_atom_site_adp_type
_atom_site_occupancy
_atom_site_symmetry_multiplicity
_atom_site_calc_flag
_atom_site_refinement_flags
O29 O 0.3988(3) 0.92606(19) 0.18354(8) 0.0195(5) Uani 1 1 d .
H29 H 0.5251 0.9134 0.2033 0.029 Uiso 1 1 calc R
O28 O 1.1939(3) 0.42509(19) 0.25371(7) 0.0192(4) Uani 1 1 d .
O18 O 0.5096(3) 0.71893(19) 0.14731(8) 0.0210(5) Uani 1 1 d .
O8 O 0.2894(4) 0.6315(2) 0.05388(8) 0.0231(5) Uani 1 1 d .
H8 H 0.3845 0.6252 0.0816 0.035 Uiso 1 1 calc R
N23 N 1.0800(4) 0.2016(2) 0.26848(9) 0.0197(5) Uani 1 1 d .
H23B H 1.1829 0.1937 0.2969 0.024 Uiso 1 1 calc R
H23A H 0.9879 0.1318 0.2583 0.024 Uiso 1 1 calc R
C25 C -0.0014(5) 0.9515(3) 0.10787(11) 0.0166(6) Uani 1 1 d .
H25 H 0.0166 1.0162 0.1372 0.020 Uiso 1 1 calc R
C14 C -0.0583(5) 0.7588(3) 0.02021(11) 0.0187(6) Uani 1 1 d .
H14 H -0.0787 0.6943 -0.0091 0.022 Uiso 1 1 calc R
C12 C 0.8850(5) 0.3301(3) 0.19054(11) 0.0152(6) Uani 1 1 d .
C13 C 0.9405(5) 0.4225(3) 0.14692(11) 0.0172(6) Uani 1 1 d .
H13 H 1.0817 0.4791 0.1499 0.021 Uiso 1 1 calc R
C19 C -0.2193(5) 0.8699(3) 0.02440(11) 0.0210(6) Uani 1 1 d .
H19 H -0.3480 0.8805 -0.0025 0.025 Uiso 1 1 calc R
C20 C 0.1659(5) 0.8403(3) 0.10451(11) 0.0136(6) Uani 1 1 d .
C15 C 0.1364(5) 0.7432(3) 0.06029(11) 0.0166(6) Uani 1 1 d .
C4 C 0.5732(5) 0.3477(3) 0.09453(12) 0.0212(7) Uani 1 1 d .
H4 H 0.4695 0.3531 0.0623 0.025 Uiso 1 1 calc R
C21 C 1.0635(5) 0.3215(3) 0.24025(11) 0.0150(6) Uani 1 1 d .
C24 C 0.3729(5) 0.8222(3) 0.14672(11) 0.0161(6) Uani 1 1 d .
C5 C 0.6718(5) 0.2468(3) 0.18634(12) 0.0190(6) Uani 1 1 d .
H5 H 0.6341 0.1849 0.2154 0.023 Uiso 1 1 calc R
C6 C 0.7848(5) 0.4302(3) 0.09888(11) 0.0188(6) Uani 1 1 d .
H6 H 0.8234 0.4912 0.0696 0.023 Uiso 1 1 calc R
C26 C -0.1939(5) 0.9669(3) 0.06817(11) 0.0198(6) Uani 1 1 d .
H26 H -0.3052 1.0413 0.0707 0.024 Uiso 1 1 calc R
C3 C 0.5150(5) 0.2566(3) 0.13835(12) 0.0202(6) Uani 1 1 d .
H3 H 0.3712 0.2020 0.1356 0.024 Uiso 1 1 calc R

loop_
_atom_site_aniso_label
_atom_site_aniso_U_11
_atom_site_aniso_U_22
_atom_site_aniso_U_33
_atom_site_aniso_U_23
_atom_site_aniso_U_13
_atom_site_aniso_U_12
O29 0.0112(11) 0.0188(10) 0.0282(11) -0.0038(8) -0.0071(8) 0.0021(8)
O28 0.0136(10) 0.0165(10) 0.0273(11) -0.0007(8) -0.0039(8) -0.0035(8)
O18 0.0154(11) 0.0162(10) 0.0313(12) -0.0024(8) -0.0063(8) 0.0036(8)
O8 0.0173(11) 0.0210(11) 0.0307(12) -0.0016(9) -0.0049(8) 0.0062(9)
N23 0.0166(13) 0.0158(12) 0.0265(13) 0.0016(10) -0.0074(9) -0.0049(10)
C25 0.0107(14) 0.0149(15) 0.0242(15) -0.0002(11) -0.0004(11) -0.0021(11)
C14 0.0173(16) 0.0178(15) 0.0207(15) -0.0025(11) -0.0036(11) -0.0006(12)
C12 0.0106(14) 0.0137(13) 0.0212(14) -0.0035(11) -0.0009(10) 0.0046(11)
C13 0.0122(14) 0.0159(14) 0.0233(15) -0.0032(11) -0.0021(11) 0.0013(12)
C19 0.0136(15) 0.0247(16) 0.0245(16) 0.0027(12) -0.0041(11) -0.0010(12)
C20 0.0063(13) 0.0112(13) 0.0232(14) 0.0027(10) -0.0007(10) -0.0025(10)
C15 0.0093(14) 0.0160(14) 0.0247(15) 0.0015(11) 0.0007(11) 0.0008(11)
C4 0.0210(16) 0.0170(15) 0.0254(16) -0.0042(12) -0.0067(12) 0.0074(12)
C21 0.0080(14) 0.0140(14) 0.0231(15) -0.0002(11) 0.0005(10) 0.0003(11)
C24 0.0088(14) 0.0183(15) 0.0212(15) 0.0015(11) 0.0007(10) -0.0032(11)
C5 0.0138(15) 0.0169(15) 0.0265(16) -0.0013(11) 0.0019(12) 0.0030(12)
C6 0.0226(16) 0.0129(14) 0.0210(15) 0.0003(11) 0.0010(11) 0.0038(12)
C26 0.0082(14) 0.0193(15) 0.0318(17) 0.0026(11) -0.0006(11) 0.0023(11)
C3 0.0116(15) 0.0163(15) 0.0325(17) -0.0054(12) -0.0058(12) 0.0012(12)

loop_
_atom_type_symbol
_atom_type_description
_atom_type_scat_dispersion_real
_atom_type_scat_dispersion_imag
_atom_type_scat_source
C C 0.0033 0.0016 'International Tables Vol C Tables 4.2.6.8 and 6.1.1.4'
H H 0.0000 0.0000 'International Tables Vol C Tables 4.2.6.8 and 6.1.1.4'
N N 0.0061 0.0033 'International Tables Vol C Tables 4.2.6.8 and 6.1.1.4'
O O 0.0106 0.0060 'International Tables Vol C Tables 4.2.6.8 and 6.1.1.4'

loop_
_geom_angle_atom_site_label_1
_geom_angle_atom_site_label_2
_geom_angle_atom_site_label_3
_geom_angle
C24 O29 H29 109.5
C15 O8 H8 109.5
C21 N23 H23B 120.0
C21 N23 H23A 120.0
H23B N23 H23A 120.0
C26 C25 C20 120.8(3)
C26 C25 H25 119.6
C20 C25 H25 119.6
C19 C14 C15 119.5(3)
C19 C14 H14 120.2
C15 C14 H14 120.2
C13 C12 C5 119.9(2)
C13 C12 C21 118.0(2)
C5 C12 C21 122.0(2)
C6 C13 C12 120.0(3)
C6 C13 H13 120.0
C12 C13 H13 120.0
C14 C19 C26 121.3(3)
C14 C19 H19 119.4
C26 C19 H19 119.4
C25 C20 C15 119.1(2)
C25 C20 C24 121.5(2)
C15 C20 C24 119.4(2)
O8 C15 C14 116.8(2)
O8 C15 C20 123.2(2)
C14 C15 C20 120.0(2)
C6 C4 C3 120.0(2)
C6 C4 H4 120.0
C3 C4 H4 120.0
O28 C21 N23 121.9(2)
O28 C21 C12 119.8(2)
N23 C21 C12 118.3(2)
O18 C24 O29 122.9(2)
O18 C24 C20 122.5(2)
O29 C24 C20 114.7(2)
C12 C5 C3 119.7(3)
C12 C5 H5 120.2
C3 C5 H5 120.2
C4 C6 C13 120.3(3)
C4 C6 H6 119.9
C13 C6 H6 119.9
C25 C26 C19 119.2(3)
C25 C26 H26 120.4
C19 C26 H26 120.4
C4 C3 C5 120.2(3)
C4 C3 H3 119.9
C5 C3 H3 119.9

loop_
_geom_bond_atom_site_label_1
_geom_bond_atom_site_label_2
_geom_bond_distance
O29 C24 1.323(3)
O29 H29 0.8200
O28 C21 1.248(3)
O18 C24 1.228(3)
O8 C15 1.355(3)
O8 H8 0.8200
N23 C21 1.327(3)
N23 H23B 0.8600
N23 H23A 0.8600
C25 C26 1.381(4)
C25 C20 1.392(3)
C25 H25 0.9300
C14 C19 1.372(4)
C14 C15 1.396(4)
C14 H14 0.9300
C12 C13 1.391(4)
C12 C5 1.392(4)
C12 C21 1.494(4)
C13 C6 1.390(4)
C13 H13 0.9300
C19 C26 1.390(4)
C19 H19 0.9300
C20 C15 1.401(4)
C20 C24 1.479(4)
C4 C6 1.380(4)
C4 C3 1.390(4)
C4 H4 0.9300
C5 C3 1.394(4)
C5 H5 0.9300
C6 H6 0.9300
C26 H26 0.9300
C3 H3 0.9300

loop_
_geom_hbond_atom_site_label_D
_geom_hbond_atom_site_label_H
_geom_hbond_atom_site_label_A
_geom_hbond_distance_DH
_geom_hbond_distance_HA
_geom_hbond_distance_DA
_geom_hbond_angle_DHA
_geom_hbond_site_symmetry_A
O8 H8 O18 0.82 1.90 2.607(3) 144.6 .
O29 H29 O28 0.82 1.79 2.602(2) 167.9 2_755
N23 H23B O18 0.86 2.09 2.926(3) 163.1 2_745
N23 H23A O28 0.86 2.22 3.061(3) 166.8 2_745

loop_
_geom_torsion_atom_site_label_1
_geom_torsion_atom_site_label_2
_geom_torsion_atom_site_label_3
_geom_torsion_atom_site_label_4
_geom_torsion
C5 C12 C13 C6 -0.8(4)
C21 C12 C13 C6 177.6(2)
C15 C14 C19 C26 -0.6(4)
C26 C25 C20 C15 -0.3(4)
C26 C25 C20 C24 -179.9(2)
C19 C14 C15 O8 -179.9(2)
C19 C14 C15 C20 0.2(4)
C25 C20 C15 O8 -179.6(2)
C24 C20 C15 O8 0.1(4)
C25 C20 C15 C14 0.2(4)
C24 C20 C15 C14 179.9(2)
C13 C12 C21 O28 27.8(4)
C5 C12 C21 O28 -153.8(2)
C13 C12 C21 N23 -151.4(2)
C5 C12 C21 N23 27.0(4)
C25 C20 C24 O18 173.8(2)
C15 C20 C24 O18 -5.9(4)
C25 C20 C24 O29 -6.3(4)
C15 C20 C24 O29 174.0(2)
C13 C12 C5 C3 0.0(4)
C21 C12 C5 C3 -178.4(2)
C3 C4 C6 C13 0.1(4)
C12 C13 C6 C4 0.8(4)
C20 C25 C26 C19 -0.1(4)
C14 C19 C26 C25 0.5(4)
C6 C4 C3 C5 -0.9(4)
C12 C5 C3 C4 0.9(4)

loop_
_cod_related_entry_id
_cod_related_entry_database
_cod_related_entry_code
1 ChemSpider 30661285
